data_1570131
loop_
_publ_author_name
'Zhang, Mengchu'
'Zhang, Tianyuan'
'Yu, Sifan'
'Qiu, Huang'
'Yusuf, Abdulla'
'Xu, Xinfang'
'Qian, Yu'
'Hu, Wenhao'

_publ_section_title
;
 Construction of 4-hydroxycoumarin derivatives with adjacent quaternary
 and tertiary stereocenters <i>via</i> ternary catalysis.
;
_journal_issue 42
_journal_name_full 'Chemical science'
_journal_page_first 11850
_journal_page_last 11857
_journal_paper_doi 10.1039/d3sc03452f
_journal_volume 14
_journal_year 2023
_chemical_formula_moiety 'C34 H29 N O4'
_chemical_formula_sum 'C34 H29 N O4'
_chemical_formula_weight 515.58
_space_group_crystal_system triclinic
_space_group_IT_number 2
_space_group_name_Hall '-P 1'
_space_group_name_H-M_alt 'P -1'
_atom_sites_solution_hydrogens geom
_atom_sites_solution_primary dual
_audit_creation_date 2023-05-06
_audit_creation_method
;
Olex2 1.5
(compiled 2023.03.06 svn.rbb2c1857 for OlexSys, GUI svn.r6748)
;
_audit_update_record
;
2023-05-22 deposited with the CCDC.	2023-09-25 downloaded from the CCDC.
;
_cell_angle_alpha 95.502(3)
_cell_angle_beta 95.621(3)
_cell_angle_gamma 113.780(4)
_cell_formula_units_Z 2
_cell_length_a 8.5398(3)
_cell_length_b 10.1848(5)
_cell_length_c 16.9463(5)
_cell_measurement_reflns_used 10809
_cell_measurement_temperature 100.00(10)
_cell_measurement_theta_max 75.5330
_cell_measurement_theta_min 2.6470
_cell_volume 1327.39(10)
_computing_cell_refinement 'CrysAlisPro 1.171.42.84a (Rigaku OD, 2023)'
_computing_data_collection 'CrysAlisPro 1.171.42.84a (Rigaku OD, 2023)'
_computing_data_reduction 'CrysAlisPro 1.171.42.84a (Rigaku OD, 2023)'
_computing_molecular_graphics 'Olex2 1.5 (Dolomanov et al., 2009)'
_computing_publication_material 'Olex2 1.5 (Dolomanov et al., 2009)'
_computing_structure_refinement 'SHELXL 2014/7 (Sheldrick, 2015)'
_computing_structure_solution 'SHELXT 2018/2 (Sheldrick, 2018)'
_diffrn_ambient_environment N~2~
_diffrn_ambient_temperature 100.00(10)
_diffrn_detector 'Hybrid Pixel Array Detector'
_diffrn_detector_area_resol_mean 10.0000
_diffrn_detector_type HyPix
_diffrn_measured_fraction_theta_full 0.990
_diffrn_measured_fraction_theta_max 0.990
_diffrn_measurement_details
;
List of Runs (angles in degrees, time in seconds):

  # Type    Start    End  Width  t~exp~   \w     \q     \k     \f   Frames
#--------------------------------------------------------------------------
  1  \w     70.00 101.00   0.50    0.08    --   44.84-150.00  80.00   62
  2  \w    104.00 129.00   0.50    0.16    --  105.85-150.00  80.00   50
  3  \w     72.00  98.00   0.50    0.16    --  105.85-150.00  80.00   52
  4  \w     39.00  65.00   0.50    0.16    --  105.85-150.00  80.00   52
  5  \w     37.00  63.00   0.50    0.16    --  105.85-125.00   0.00   52
  6  \w     71.00 112.00   0.50    0.16    --  105.85-125.00   0.00   82
  7  \w     46.00 111.00   0.50    0.16    --  105.85-125.00 -60.00  130
  8  \w     55.00 111.00   0.50    0.16    --  105.85-125.00 -90.00  112
  9  \w     73.00  98.00   0.50    0.16    --  105.85-123.00-117.00   50
 10  \w     30.00  93.00   0.50    0.08    --   44.84-123.00-117.00  126
 11  \w     81.00 106.00   0.50    0.16    --  105.85 -94.00  60.00   50
 12  \w     33.00  66.00   0.50    0.16    --  105.85 -94.00  60.00   66
 13  \w     38.00  63.00   0.50    0.16    --  105.85 -77.00 120.00   50
 14  \w     71.00 106.00   0.50    0.16    --  105.85 -77.00 120.00   70
 15  \w     45.00  71.00   0.50    0.16    --  105.85 -77.00  60.00   52
 16  \w     34.00  71.00   0.50    0.16    --  105.85 -61.00 -90.00   74
 17  \w     90.00 116.00   0.50    0.16    --  105.85  15.00 -30.00   52
 18  \w    133.00 176.00   0.50    0.16    --  105.85  15.00 -30.00   86
 19  \w     82.00 174.00   0.50    0.16    --  105.85  77.00  30.00  184
 20  \w     89.00 137.00   0.50    0.16    --  105.85  61.00-150.00   96
 21  \w    152.00 177.00   0.50    0.16    --  105.85  61.00-150.00   50
 22  \w     98.00 132.00   0.50    0.16    --  105.85 123.00 -36.00   68
 23  \w     62.00 116.00   0.50    0.08    --   44.84 150.00 125.00  108
 24  \w     91.00 116.00   0.50    0.16    --  105.85 150.00 125.00   50
 25  \w     81.00 125.00   0.50    0.16    --  105.85 125.00 -90.00   88
 26  \w    142.00 175.00   0.50    0.16    --  105.85 125.00 -90.00   66
 27  \w    -24.00  29.00   0.50    0.08    --  -44.84  19.00-120.00  106
 28  \w    -24.00  13.00   0.50    0.08    --  -44.84  19.00-150.00   74
 29  \w    -20.00   6.00   0.50    0.08    --  -44.84  19.00 -60.00   52
 30  \w    -23.00  32.00   0.50    0.08    --  -44.84  19.00 -30.00  110
 31  \w   -110.00 -31.00   0.50    0.16    -- -100.00 123.00 -36.00  158
 32  \w    -57.00 -30.00   0.50    0.08    --  -44.84 123.00 -36.00   54
 33  \w    -72.00 -27.00   0.50    0.16    -- -100.00 150.00 125.00   90
 34  \w   -129.00 -77.00   0.50    0.16    -- -100.00 150.00 125.00  104
 35  \w    -92.00 -67.00   0.50    0.08    --  -44.84 150.00 125.00   50
 36  \w    -66.00 -34.00   0.50    0.16    -- -100.00  77.00 120.00   64
 37  \w    -65.00 -26.00   0.50    0.16    -- -100.00  61.00 120.00   78
 38  \w   -102.00 -74.00   0.50    0.16    -- -100.00  77.00 120.00   56
 39  \w    -79.00 -27.00   0.50    0.16    -- -100.00  77.00 -30.00  104
 40  \w    -69.00 -26.00   0.50    0.16    -- -100.00  61.00-180.00   86
 41  \w   -118.00 -82.00   0.50    0.16    -- -100.00 -30.00-120.00   72
 42  \w   -174.00-130.00   0.50    0.16    -- -100.00 -30.00-120.00   88
 43  \w   -174.00-108.00   0.50    0.16    -- -100.00 -30.00 -30.00  132
 44  \w   -171.00 -82.00   0.50    0.16    -- -100.00 -30.00 120.00  178
 45  \w    -66.00 -28.00   0.50    0.08    --  -44.84 -77.00 -90.00   76
 46  \w   -117.00 -74.00   0.50    0.08    --  -44.84 -77.00 -90.00   86
 47  \w   -147.00-122.00   0.50    0.16    -- -100.00-123.00-117.00   50
 48  \w    -95.00 -57.00   0.50    0.08    --  -44.84-150.00  80.00   76
 49  \w   -135.00-110.00   0.50    0.16    -- -100.00-150.00  80.00   50
;
_diffrn_measurement_device 'four-circle diffractometer'
_diffrn_measurement_device_type 'XtaLAB Synergy R, DW system, HyPix'
_diffrn_measurement_method '\w scans'
_diffrn_orient_matrix_type 'CrysAlisPro convention (1999,Acta A55,543-557)'
_diffrn_orient_matrix_UB_11 -0.1847117000
_diffrn_orient_matrix_UB_12 -0.0536598000
_diffrn_orient_matrix_UB_13 0.0214061000
_diffrn_orient_matrix_UB_21 -0.0736240000
_diffrn_orient_matrix_UB_22 -0.0225356000
_diffrn_orient_matrix_UB_23 -0.0893951000
_diffrn_orient_matrix_UB_31 -0.0147533000
_diffrn_orient_matrix_UB_32 -0.1566918000
_diffrn_orient_matrix_UB_33 -0.0091220000
_diffrn_radiation_monochromator mirror
_diffrn_radiation_probe x-ray
_diffrn_radiation_type 'Cu K\a'
_diffrn_radiation_wavelength 1.54184
_diffrn_reflns_av_R_equivalents 0.0544
_diffrn_reflns_av_unetI/netI 0.0436
_diffrn_reflns_Laue_measured_fraction_full 0.990
_diffrn_reflns_Laue_measured_fraction_max 0.990
_diffrn_reflns_limit_h_max 10
_diffrn_reflns_limit_h_min -10
_diffrn_reflns_limit_k_max 9
_diffrn_reflns_limit_k_min -12
_diffrn_reflns_limit_l_max 20
_diffrn_reflns_limit_l_min -20
_diffrn_reflns_number 14703
_diffrn_reflns_point_group_measured_fraction_full 0.990
_diffrn_reflns_point_group_measured_fraction_max 0.990
_diffrn_reflns_theta_full 67.073
_diffrn_reflns_theta_max 67.073
_diffrn_reflns_theta_min 4.798
_diffrn_source 'Rotating-anode X-ray tube'
_diffrn_source_type 'Rigaku (Cu) X-ray Source'
_exptl_absorpt_coefficient_mu 0.673
_exptl_absorpt_correction_T_max 1.00000
_exptl_absorpt_correction_T_min 0.53515
_exptl_absorpt_correction_type multi-scan
_exptl_absorpt_process_details
;
CrysAlisPro 1.171.42.84a (Rigaku Oxford Diffraction, 2023)
Empirical absorption correction using spherical harmonics,
implemented in SCALE3 ABSPACK scaling algorithm.
;
_exptl_crystal_colour colourless
_exptl_crystal_colour_primary colourless
_exptl_crystal_density_diffrn 1.290
_exptl_crystal_description block
_exptl_crystal_F_000 544
_exptl_crystal_size_max 0.2
_exptl_crystal_size_mid 0.15
_exptl_crystal_size_min 0.1
_refine_diff_density_max 0.510
_refine_diff_density_min -0.344
_refine_diff_density_rms 0.100
_refine_ls_extinction_method none
_refine_ls_goodness_of_fit_ref 1.055
_refine_ls_hydrogen_treatment constr
_refine_ls_matrix_type full
_refine_ls_number_parameters 354
_refine_ls_number_reflns 4700
_refine_ls_number_restraints 0
_refine_ls_restrained_S_all 1.055
_refine_ls_R_factor_all 0.0654
_refine_ls_R_factor_gt 0.0619
_refine_ls_shift/su_max 0.000
_refine_ls_shift/su_mean 0.000
_refine_ls_structure_factor_coef Fsqd
_refine_ls_weighting_details 'w=1/[\s^2^(Fo^2^)+(0.1273P)^2^+0.2312P] where P=(Fo^2^+2Fc^2^)/3'
_refine_ls_weighting_scheme calc
_refine_ls_wR_factor_gt 0.1675
_refine_ls_wR_factor_ref 0.1720
_reflns_Friedel_coverage 0.000
_reflns_number_gt 4201
_reflns_number_total 4700
_reflns_threshold_expression 'I > 2\s(I)'
_cod_data_source_file d3sc03452f2.cif
_cod_data_source_block 20230504-zmc0751-1_auto
_cod_depositor_comments 'Adding full bibliography for 1570130--1570133.cif.'
_cod_database_code 1570131
_shelx_shelxl_version_number 2014/7
_chemical_oxdiff_formula 'C H O N'
_shelx_space_group_comment
;
The symmetry employed for this shelxl refinement is uniquely defined
by the following loop, which should always be used as a source of
symmetry information in preference to the above space-group names.
They are only intended as comments.
;
_shelx_estimated_absorpt_t_max 0.936
_shelx_estimated_absorpt_t_min 0.877
_olex2_refinement_description
;
1. Fixed Uiso
 At 1.2 times of:
  All C(H) groups, All C(H,H) groups
 At 1.5 times of:
  All C(H,H,H) groups, All O(H) groups
2.a Ternary CH refined with riding coordinates:
 C10(H10)
2.b Secondary CH2 refined with riding coordinates:
 C11(H11A,H11B), C27(H27A,H27B), C12(H12A,H12B)
2.c Aromatic/amide H refined with riding coordinates:
 C5(H5), C2(H2A), C4(H4), C3(H3), C22(H22), C14(H14), C33(H33), C29(H29),
 C18(H18), C15(H15), C30(H30), C31(H31), C32(H32), C25(H25), C16(H16), C23(H23),
  C17(H17), C24(H24)
2.d Idealised Me refined as rotating group:
 C20(H20A,H20B,H20C)
2.e Idealised tetrahedral OH refined as rotating group:
 O2(H2)
;
_olex2_submission_special_instructions 'No special instructions were received'
_oxdiff_exptl_absorpt_empirical_details
;
Empirical correction (ABSPACK) includes:
- Absorption correction using spherical harmonics
- Frame scaling
;
_oxdiff_exptl_absorpt_empirical_full_max 3.085
_oxdiff_exptl_absorpt_empirical_full_min 0.290

loop_
_space_group_symop_operation_xyz
'x, y, z'
'-x, -y, -z'

loop_
_atom_site_label
_atom_site_type_symbol
_atom_site_fract_x
_atom_site_fract_y
_atom_site_fract_z
_atom_site_U_iso_or_equiv
_atom_site_adp_type
_atom_site_occupancy
_atom_site_site_symmetry_order
_atom_site_calc_flag
_atom_site_refinement_flags_posn
_atom_site_refinement_flags_adp
_atom_site_refinement_flags_occupancy
_atom_site_disorder_assembly
_atom_site_disorder_group
O3 O 0.74744(14) 0.10999(11) 0.37289(7) 0.0250(3) Uani 1 1 d . . . . .
O2 O 0.57113(15) 0.36476(12) 0.50768(7) 0.0246(3) Uani 1 1 d . . . . .
H2 H 0.5498 0.3331 0.5512 0.037 Uiso 1 1 calc R U . . .
O1 O 0.55279(14) 0.69310(12) 0.35661(7) 0.0256(3) Uani 1 1 d . . . . .
O4 O 0.71730(15) 0.21060(12) 0.26675(7) 0.0280(3) Uani 1 1 d . . . . .
N1 N 0.74504(17) 0.73133(14) 0.26754(8) 0.0241(3) Uani 1 1 d . . . . .
C1 C 0.73982(19) 0.09644(17) 0.45197(10) 0.0230(4) Uani 1 1 d . . . . .
C7 C 0.63143(19) 0.28380(16) 0.46467(9) 0.0209(3) Uani 1 1 d . . . . .
C9 C 0.70477(19) 0.21146(17) 0.33700(10) 0.0221(3) Uani 1 1 d . . . . .
C8 C 0.64817(19) 0.30322(16) 0.38672(9) 0.0211(3) Uani 1 1 d . . . . .
C6 C 0.68313(19) 0.18022(16) 0.50116(10) 0.0217(4) Uani 1 1 d . . . . .
C5 C 0.6851(2) 0.16335(17) 0.58244(10) 0.0238(4) Uani 1 1 d . . . . .
H5 H 0.6491 0.2206 0.6175 0.029 Uiso 1 1 calc R U . . .
C34 C 0.6677(2) 0.66874(16) 0.32888(9) 0.0221(3) Uani 1 1 d . . . . .
C2 C 0.7917(2) -0.00561(17) 0.48067(11) 0.0259(4) Uani 1 1 d . . . . .
H2A H 0.8270 -0.0637 0.4457 0.031 Uiso 1 1 calc R U . . .
C21 C 0.8776(2) 0.58280(17) 0.29936(10) 0.0249(4) Uani 1 1 d . . . . .
C28 C 0.5778(2) 0.78131(18) 0.15285(10) 0.0253(4) Uani 1 1 d . . . . .
C10 C 0.59464(19) 0.41314(16) 0.35088(9) 0.0220(4) Uani 1 1 d . . . . .
H10 H 0.5128 0.4277 0.3854 0.026 Uiso 1 1 calc R U . . .
C4 C 0.7392(2) 0.06374(17) 0.61190(10) 0.0262(4) Uani 1 1 d . . . . .
H4 H 0.7407 0.0534 0.6671 0.031 Uiso 1 1 calc R U . . .
C26 C 0.8714(2) 0.68124(17) 0.24866(10) 0.0254(4) Uani 1 1 d . . . . .
C3 C 0.7912(2) -0.02115(17) 0.56082(11) 0.0271(4) Uani 1 1 d . . . . .
H3 H 0.8266 -0.0902 0.5811 0.032 Uiso 1 1 calc R U . . .
C13 C 0.2209(2) 0.19467(17) 0.17746(10) 0.0251(4) Uani 1 1 d . . . . .
C11 C 0.4933(2) 0.36356(17) 0.26559(9) 0.0238(4) Uani 1 1 d . . . . .
H11A H 0.5733 0.3598 0.2278 0.029 Uiso 1 1 calc R U . . .
H11B H 0.4509 0.4369 0.2516 0.029 Uiso 1 1 calc R U . . .
C20 C 0.8395(2) 0.62814(17) 0.44366(10) 0.0258(4) Uani 1 1 d . . . . .
H20A H 0.9265 0.7276 0.4458 0.039 Uiso 1 1 calc R U . . .
H20B H 0.8961 0.5675 0.4621 0.039 Uiso 1 1 calc R U . . .
H20C H 0.7541 0.6280 0.4783 0.039 Uiso 1 1 calc R U . . .
C19 C 0.7483(2) 0.56739(16) 0.35696(9) 0.0224(4) Uani 1 1 d . . . . .
C22 C 0.9995(2) 0.52676(18) 0.29435(11) 0.0300(4) Uani 1 1 d . . . . .
H22 H 1.0081 0.4617 0.3293 0.036 Uiso 1 1 calc R U . . .
C14 C 0.0605(2) 0.20018(17) 0.17845(10) 0.0271(4) Uani 1 1 d . . . . .
H14 H 0.0196 0.2074 0.2281 0.033 Uiso 1 1 calc R U . . .
C33 C 0.5082(2) 0.63620(18) 0.11826(10) 0.0273(4) Uani 1 1 d . . . . .
H33 H 0.5421 0.5696 0.1427 0.033 Uiso 1 1 calc R U . . .
C29 C 0.5281(2) 0.87786(18) 0.11591(11) 0.0289(4) Uani 1 1 d . . . . .
H29 H 0.5744 0.9770 0.1392 0.035 Uiso 1 1 calc R U . . .
C27 C 0.7059(2) 0.83948(18) 0.22997(10) 0.0278(4) Uani 1 1 d . . . . .
H27A H 0.8152 0.9142 0.2185 0.033 Uiso 1 1 calc R U . . .
H27B H 0.6594 0.8879 0.2688 0.033 Uiso 1 1 calc R U . . .
C18 C 0.2763(2) 0.18169(18) 0.10332(11) 0.0296(4) Uani 1 1 d . . . . .
H18 H 0.3841 0.1758 0.1013 0.035 Uiso 1 1 calc R U . . .
C15 C -0.0400(2) 0.19525(19) 0.10774(11) 0.0314(4) Uani 1 1 d . . . . .
H15 H -0.1491 0.1988 0.1094 0.038 Uiso 1 1 calc R U . . .
C12 C 0.3384(2) 0.21477(18) 0.25407(10) 0.0271(4) Uani 1 1 d . . . . .
H12A H 0.3802 0.1371 0.2521 0.033 Uiso 1 1 calc R U . . .
H12B H 0.2736 0.2080 0.3000 0.033 Uiso 1 1 calc R U . . .
C30 C 0.4116(2) 0.83015(19) 0.04527(11) 0.0319(4) Uani 1 1 d . . . . .
H30 H 0.3795 0.8970 0.0201 0.038 Uiso 1 1 calc R U . . .
C31 C 0.3416(2) 0.6852(2) 0.01111(11) 0.0321(4) Uani 1 1 d . . . . .
H31 H 0.2616 0.6525 -0.0372 0.039 Uiso 1 1 calc R U . . .
C32 C 0.3895(2) 0.5884(2) 0.04812(11) 0.0311(4) Uani 1 1 d . . . . .
H32 H 0.3408 0.4889 0.0254 0.037 Uiso 1 1 calc R U . . .
C25 C 0.9791(2) 0.7227(2) 0.19117(11) 0.0335(4) Uani 1 1 d . . . . .
H25 H 0.9714 0.7887 0.1566 0.040 Uiso 1 1 calc R U . . .
C16 C 0.0175(2) 0.18523(19) 0.03520(11) 0.0336(4) Uani 1 1 d . . . . .
H16 H -0.0507 0.1837 -0.0130 0.040 Uiso 1 1 calc R U . . .
C23 C 1.1102(2) 0.5674(2) 0.23693(12) 0.0361(4) Uani 1 1 d . . . . .
H23 H 1.1939 0.5288 0.2326 0.043 Uiso 1 1 calc R U . . .
C17 C 0.1761(2) 0.17733(19) 0.03279(11) 0.0330(4) Uani 1 1 d . . . . .
H17 H 0.2155 0.1690 -0.0172 0.040 Uiso 1 1 calc R U . . .
C24 C 1.0992(2) 0.6632(2) 0.18628(12) 0.0381(5) Uani 1 1 d . . . . .
H24 H 1.1752 0.6888 0.1474 0.046 Uiso 1 1 calc R U . . .

loop_
_atom_site_aniso_label
_atom_site_aniso_U_11
_atom_site_aniso_U_22
_atom_site_aniso_U_33
_atom_site_aniso_U_23
_atom_site_aniso_U_13
_atom_site_aniso_U_12
O3 0.0248(6) 0.0237(6) 0.0247(6) 0.0021(5) 0.0051(5) 0.0082(5)
O2 0.0281(6) 0.0253(6) 0.0227(6) 0.0078(4) 0.0108(5) 0.0109(5)
O1 0.0261(6) 0.0277(6) 0.0238(6) 0.0062(4) 0.0083(5) 0.0104(5)
O4 0.0278(6) 0.0294(6) 0.0240(6) 0.0035(5) 0.0078(5) 0.0084(5)
N1 0.0243(7) 0.0216(7) 0.0226(7) 0.0054(5) 0.0074(5) 0.0044(5)
C1 0.0157(7) 0.0211(8) 0.0245(8) 0.0039(6) 0.0024(6) 0.0001(6)
C7 0.0142(7) 0.0187(7) 0.0238(8) 0.0025(6) 0.0027(6) 0.0009(6)
C9 0.0167(7) 0.0206(7) 0.0238(8) 0.0039(6) 0.0034(6) 0.0021(6)
C8 0.0145(7) 0.0193(7) 0.0224(8) 0.0022(6) 0.0015(6) 0.0002(6)
C6 0.0139(7) 0.0193(7) 0.0251(8) 0.0040(6) 0.0022(6) -0.0002(6)
C5 0.0176(7) 0.0231(8) 0.0261(8) 0.0048(6) 0.0049(6) 0.0034(6)
C34 0.0213(8) 0.0201(7) 0.0191(8) 0.0019(6) 0.0044(6) 0.0026(6)
C2 0.0180(8) 0.0206(8) 0.0338(9) 0.0020(6) 0.0032(7) 0.0032(6)
C21 0.0179(7) 0.0213(8) 0.0267(9) 0.0016(6) 0.0046(6) -0.0005(6)
C28 0.0240(8) 0.0261(8) 0.0246(8) 0.0087(6) 0.0126(7) 0.0061(6)
C10 0.0183(7) 0.0223(8) 0.0220(8) 0.0056(6) 0.0062(6) 0.0039(6)
C4 0.0192(8) 0.0262(8) 0.0280(9) 0.0100(7) 0.0036(6) 0.0026(6)
C26 0.0206(8) 0.0235(8) 0.0239(8) 0.0003(6) 0.0052(6) 0.0010(6)
C3 0.0188(8) 0.0214(8) 0.0369(10) 0.0093(7) 0.0025(7) 0.0035(6)
C13 0.0214(8) 0.0198(7) 0.0266(9) 0.0042(6) 0.0042(6) 0.0005(6)
C11 0.0191(8) 0.0234(8) 0.0228(8) 0.0065(6) 0.0039(6) 0.0019(6)
C20 0.0229(8) 0.0225(8) 0.0275(9) 0.0053(6) 0.0033(7) 0.0047(6)
C19 0.0194(8) 0.0209(7) 0.0234(8) 0.0042(6) 0.0056(6) 0.0041(6)
C22 0.0213(8) 0.0239(8) 0.0393(10) 0.0028(7) 0.0070(7) 0.0036(7)
C14 0.0232(8) 0.0244(8) 0.0272(9) 0.0038(6) 0.0069(7) 0.0026(7)
C33 0.0287(9) 0.0276(9) 0.0260(9) 0.0078(6) 0.0093(7) 0.0100(7)
C29 0.0239(8) 0.0267(8) 0.0338(9) 0.0100(7) 0.0101(7) 0.0056(7)
C27 0.0307(9) 0.0225(8) 0.0267(9) 0.0073(6) 0.0069(7) 0.0060(7)
C18 0.0231(8) 0.0278(9) 0.0317(9) 0.0028(7) 0.0067(7) 0.0041(7)
C15 0.0214(8) 0.0309(9) 0.0359(10) 0.0072(7) 0.0036(7) 0.0046(7)
C12 0.0231(8) 0.0248(8) 0.0263(9) 0.0085(6) 0.0042(6) 0.0016(7)
C30 0.0240(8) 0.0342(9) 0.0376(10) 0.0172(8) 0.0096(7) 0.0087(7)
C31 0.0242(8) 0.0398(10) 0.0287(9) 0.0091(7) 0.0062(7) 0.0082(7)
C32 0.0292(9) 0.0316(9) 0.0284(9) 0.0034(7) 0.0074(7) 0.0079(7)
C25 0.0311(9) 0.0328(9) 0.0294(9) 0.0066(7) 0.0122(7) 0.0039(7)
C16 0.0284(9) 0.0340(9) 0.0283(9) 0.0067(7) -0.0003(7) 0.0034(7)
C23 0.0235(9) 0.0319(9) 0.0473(11) -0.0009(8) 0.0137(8) 0.0053(7)
C17 0.0319(9) 0.0335(9) 0.0237(9) 0.0020(7) 0.0064(7) 0.0034(7)
C24 0.0290(9) 0.0387(10) 0.0382(10) 0.0033(8) 0.0183(8) 0.0030(8)

loop_
_atom_type_symbol
_atom_type_description
_atom_type_scat_dispersion_real
_atom_type_scat_dispersion_imag
_atom_type_scat_source
C C 0.0181 0.0091 'International Tables Vol C Tables 4.2.6.8 and 6.1.1.4'
H H 0.0000 0.0000 'International Tables Vol C Tables 4.2.6.8 and 6.1.1.4'
N N 0.0311 0.0180 'International Tables Vol C Tables 4.2.6.8 and 6.1.1.4'
O O 0.0492 0.0322 'International Tables Vol C Tables 4.2.6.8 and 6.1.1.4'

loop_
_geom_angle_atom_site_label_1
_geom_angle_atom_site_label_2
_geom_angle_atom_site_label_3
_geom_angle
_geom_angle_site_symmetry_1
_geom_angle_site_symmetry_3
_geom_angle_publ_flag
C1 O3 C9 122.46(12) . . ?
C7 O2 H2 109.5 . . ?
C34 N1 C26 110.62(13) . . ?
C34 N1 C27 123.50(14) . . ?
C26 N1 C27 125.82(13) . . ?
O3 C1 C6 121.66(14) . . ?
O3 C1 C2 116.50(14) . . ?
C6 C1 C2 121.83(15) . . ?
O2 C7 C8 118.38(14) . . ?
O2 C7 C6 120.45(13) . . ?
C8 C7 C6 121.14(14) . . ?
O3 C9 C8 117.62(13) . . ?
O4 C9 O3 114.99(14) . . ?
O4 C9 C8 127.38(15) . . ?
C7 C8 C9 119.72(14) . . ?
C7 C8 C10 119.74(14) . . ?
C9 C8 C10 120.38(13) . . ?
C1 C6 C7 117.21(14) . . ?
C1 C6 C5 118.10(14) . . ?
C5 C6 C7 124.66(15) . . ?
C6 C5 H5 119.7 . . ?
C4 C5 C6 120.51(15) . . ?
C4 C5 H5 119.7 . . ?
O1 C34 N1 123.72(15) . . ?
O1 C34 C19 126.92(14) . . ?
N1 C34 C19 109.35(13) . . ?
C1 C2 H2A 120.5 . . ?
C3 C2 C1 119.00(15) . . ?
C3 C2 H2A 120.5 . . ?
C26 C21 C19 109.01(14) . . ?
C22 C21 C26 119.22(15) . . ?
C22 C21 C19 131.57(16) . . ?
C33 C28 C29 119.19(16) . . ?
C33 C28 C27 122.64(15) . . ?
C29 C28 C27 118.16(15) . . ?
C8 C10 H10 105.4 . . ?
C8 C10 C11 115.74(13) . . ?
C8 C10 C19 113.51(12) . . ?
C11 C10 H10 105.4 . . ?
C11 C10 C19 110.46(12) . . ?
C19 C10 H10 105.4 . . ?
C5 C4 H4 119.9 . . ?
C5 C4 C3 120.11(15) . . ?
C3 C4 H4 119.9 . . ?
C21 C26 N1 109.62(14) . . ?
C25 C26 N1 127.44(16) . . ?
C25 C26 C21 122.92(16) . . ?
C2 C3 C4 120.42(15) . . ?
C2 C3 H3 119.8 . . ?
C4 C3 H3 119.8 . . ?
C14 C13 C18 118.24(16) . . ?
C14 C13 C12 121.17(15) . . ?
C18 C13 C12 120.39(15) . . ?
C10 C11 H11A 108.7 . . ?
C10 C11 H11B 108.7 . . ?
C10 C11 C12 114.31(13) . . ?
H11A C11 H11B 107.6 . . ?
C12 C11 H11A 108.7 . . ?
C12 C11 H11B 108.7 . . ?
H20A C20 H20B 109.5 . . ?
H20A C20 H20C 109.5 . . ?
H20B C20 H20C 109.5 . . ?
C19 C20 H20A 109.5 . . ?
C19 C20 H20B 109.5 . . ?
C19 C20 H20C 109.5 . . ?
C34 C19 C10 106.51(12) . . ?
C21 C19 C34 101.38(12) . . ?
C21 C19 C10 116.68(13) . . ?
C21 C19 C20 111.40(13) . . ?
C20 C19 C34 108.01(13) . . ?
C20 C19 C10 111.85(12) . . ?
C21 C22 H22 120.6 . . ?
C21 C22 C23 118.89(17) . . ?
C23 C22 H22 120.6 . . ?
C13 C14 H14 119.6 . . ?
C15 C14 C13 120.82(15) . . ?
C15 C14 H14 119.6 . . ?
C28 C33 H33 119.9 . . ?
C32 C33 C28 120.20(16) . . ?
C32 C33 H33 119.9 . . ?
C28 C29 H29 119.8 . . ?
C30 C29 C28 120.40(16) . . ?
C30 C29 H29 119.8 . . ?
N1 C27 C28 115.23(13) . . ?
N1 C27 H27A 108.5 . . ?
N1 C27 H27B 108.5 . . ?
C28 C27 H27A 108.5 . . ?
C28 C27 H27B 108.5 . . ?
H27A C27 H27B 107.5 . . ?
C13 C18 H18 119.6 . . ?
C17 C18 C13 120.88(16) . . ?
C17 C18 H18 119.6 . . ?
C14 C15 H15 119.8 . . ?
C16 C15 C14 120.38(16) . . ?
C16 C15 H15 119.8 . . ?
C13 C12 C11 109.97(13) . . ?
C13 C12 H12A 109.7 . . ?
C13 C12 H12B 109.7 . . ?
C11 C12 H12A 109.7 . . ?
C11 C12 H12B 109.7 . . ?
H12A C12 H12B 108.2 . . ?
C29 C30 H30 119.8 . . ?
C29 C30 C31 120.32(16) . . ?
C31 C30 H30 119.8 . . ?
C30 C31 H31 120.3 . . ?
C32 C31 C30 119.45(16) . . ?
C32 C31 H31 120.3 . . ?
C33 C32 H32 119.8 . . ?
C31 C32 C33 120.43(16) . . ?
C31 C32 H32 119.8 . . ?
C26 C25 H25 121.5 . . ?
C26 C25 C24 116.91(18) . . ?
C24 C25 H25 121.5 . . ?
C15 C16 H16 120.2 . . ?
C15 C16 C17 119.70(17) . . ?
C17 C16 H16 120.2 . . ?
C22 C23 H23 119.6 . . ?
C24 C23 C22 120.76(17) . . ?
C24 C23 H23 119.6 . . ?
C18 C17 C16 119.97(16) . . ?
C18 C17 H17 120.0 . . ?
C16 C17 H17 120.0 . . ?
C25 C24 H24 119.4 . . ?
C23 C24 C25 121.27(17) . . ?
C23 C24 H24 119.4 . . ?

loop_
_geom_bond_atom_site_label_1
_geom_bond_atom_site_label_2
_geom_bond_distance
_geom_bond_site_symmetry_2
_geom_bond_publ_flag
O3 C1 1.366(2) . ?
O3 C9 1.3969(19) . ?
O2 H2 0.8400 . ?
O2 C7 1.3330(19) . ?
O1 C34 1.2285(19) . ?
O4 C9 1.205(2) . ?
N1 C34 1.358(2) . ?
N1 C26 1.417(2) . ?
N1 C27 1.456(2) . ?
C1 C6 1.390(2) . ?
C1 C2 1.393(2) . ?
C7 C8 1.367(2) . ?
C7 C6 1.462(2) . ?
C9 C8 1.453(2) . ?
C8 C10 1.523(2) . ?
C6 C5 1.404(2) . ?
C5 H5 0.9500 . ?
C5 C4 1.386(2) . ?
C34 C19 1.539(2) . ?
C2 H2A 0.9500 . ?
C2 C3 1.383(3) . ?
C21 C26 1.395(2) . ?
C21 C19 1.516(2) . ?
C21 C22 1.380(2) . ?
C28 C33 1.392(2) . ?
C28 C29 1.393(2) . ?
C28 C27 1.518(2) . ?
C10 H10 1.0000 . ?
C10 C11 1.535(2) . ?
C10 C19 1.575(2) . ?
C4 H4 0.9500 . ?
C4 C3 1.392(3) . ?
C26 C25 1.384(2) . ?
C3 H3 0.9500 . ?
C13 C14 1.394(2) . ?
C13 C18 1.398(2) . ?
C13 C12 1.504(2) . ?
C11 H11A 0.9900 . ?
C11 H11B 0.9900 . ?
C11 C12 1.537(2) . ?
C20 H20A 0.9800 . ?
C20 H20B 0.9800 . ?
C20 H20C 0.9800 . ?
C20 C19 1.537(2) . ?
C22 H22 0.9500 . ?
C22 C23 1.397(3) . ?
C14 H14 0.9500 . ?
C14 C15 1.389(3) . ?
C33 H33 0.9500 . ?
C33 C32 1.390(3) . ?
C29 H29 0.9500 . ?
C29 C30 1.387(3) . ?
C27 H27A 0.9900 . ?
C27 H27B 0.9900 . ?
C18 H18 0.9500 . ?
C18 C17 1.386(3) . ?
C15 H15 0.9500 . ?
C15 C16 1.378(3) . ?
C12 H12A 0.9900 . ?
C12 H12B 0.9900 . ?
C30 H30 0.9500 . ?
C30 C31 1.389(3) . ?
C31 H31 0.9500 . ?
C31 C32 1.387(3) . ?
C32 H32 0.9500 . ?
C25 H25 0.9500 . ?
C25 C24 1.391(3) . ?
C16 H16 0.9500 . ?
C16 C17 1.393(3) . ?
C23 H23 0.9500 . ?
C23 C24 1.384(3) . ?
C17 H17 0.9500 . ?
C24 H24 0.9500 . ?

loop_
_geom_torsion_atom_site_label_1
_geom_torsion_atom_site_label_2
_geom_torsion_atom_site_label_3
_geom_torsion_atom_site_label_4
_geom_torsion
_geom_torsion_site_symmetry_1
_geom_torsion_site_symmetry_2
_geom_torsion_site_symmetry_3
_geom_torsion_site_symmetry_4
_geom_torsion_publ_flag
O3 C1 C6 C7 0.1(2) . . . . ?
O3 C1 C6 C5 -177.74(13) . . . . ?
O3 C1 C2 C3 178.24(13) . . . . ?
O3 C9 C8 C7 -2.8(2) . . . . ?
O3 C9 C8 C10 -178.22(12) . . . . ?
O2 C7 C8 C9 -176.75(13) . . . . ?
O2 C7 C8 C10 -1.3(2) . . . . ?
O2 C7 C6 C1 178.10(13) . . . . ?
O2 C7 C6 C5 -4.2(2) . . . . ?
O1 C34 C19 C21 179.27(15) . . . . ?
O1 C34 C19 C10 56.8(2) . . . . ?
O1 C34 C19 C20 -63.5(2) . . . . ?
O4 C9 C8 C7 176.01(15) . . . . ?
O4 C9 C8 C10 0.6(2) . . . . ?
N1 C34 C19 C21 -1.45(16) . . . . ?
N1 C34 C19 C10 -123.96(13) . . . . ?
N1 C34 C19 C20 115.73(14) . . . . ?
N1 C26 C25 C24 176.97(16) . . . . ?
C1 O3 C9 O4 -179.84(13) . . . . ?
C1 O3 C9 C8 -0.9(2) . . . . ?
C1 C6 C5 C4 -1.2(2) . . . . ?
C1 C2 C3 C4 0.2(2) . . . . ?
C7 C8 C10 C11 -137.18(14) . . . . ?
C7 C8 C10 C19 93.55(16) . . . . ?
C7 C6 C5 C4 -178.86(13) . . . . ?
C9 O3 C1 C6 2.2(2) . . . . ?
C9 O3 C1 C2 -177.81(12) . . . . ?
C9 C8 C10 C11 38.26(19) . . . . ?
C9 C8 C10 C19 -91.00(16) . . . . ?
C8 C7 C6 C1 -3.8(2) . . . . ?
C8 C7 C6 C5 173.88(14) . . . . ?
C8 C10 C11 C12 50.26(19) . . . . ?
C8 C10 C19 C34 -172.52(12) . . . . ?
C8 C10 C19 C21 75.19(17) . . . . ?
C8 C10 C19 C20 -54.72(17) . . . . ?
C6 C1 C2 C3 -1.8(2) . . . . ?
C6 C7 C8 C9 5.1(2) . . . . ?
C6 C7 C8 C10 -179.40(12) . . . . ?
C6 C5 C4 C3 -0.3(2) . . . . ?
C5 C4 C3 C2 0.9(2) . . . . ?
C34 N1 C26 C21 -0.15(18) . . . . ?
C34 N1 C26 C25 -178.42(16) . . . . ?
C34 N1 C27 C28 -97.60(18) . . . . ?
C2 C1 C6 C7 -179.88(13) . . . . ?
C2 C1 C6 C5 2.3(2) . . . . ?
C21 C26 C25 C24 -1.1(3) . . . . ?
C21 C22 C23 C24 0.6(3) . . . . ?
C28 C33 C32 C31 1.2(3) . . . . ?
C28 C29 C30 C31 0.7(2) . . . . ?
C10 C11 C12 C13 164.39(14) . . . . ?
C26 N1 C34 O1 -179.64(14) . . . . ?
C26 N1 C34 C19 1.06(17) . . . . ?
C26 N1 C27 C28 85.24(19) . . . . ?
C26 C21 C19 C34 1.35(16) . . . . ?
C26 C21 C19 C10 116.54(15) . . . . ?
C26 C21 C19 C20 -113.34(15) . . . . ?
C26 C21 C22 C23 -1.8(2) . . . . ?
C26 C25 C24 C23 -0.2(3) . . . . ?
C13 C14 C15 C16 -0.2(3) . . . . ?
C13 C18 C17 C16 -0.3(3) . . . . ?
C11 C10 C19 C34 55.59(16) . . . . ?
C11 C10 C19 C21 -56.70(18) . . . . ?
C11 C10 C19 C20 173.38(13) . . . . ?
C19 C21 C26 N1 -0.83(18) . . . . ?
C19 C21 C26 C25 177.52(15) . . . . ?
C19 C21 C22 C23 -176.00(16) . . . . ?
C19 C10 C11 C12 -179.01(13) . . . . ?
C22 C21 C26 N1 -176.27(14) . . . . ?
C22 C21 C26 C25 2.1(2) . . . . ?
C22 C21 C19 C34 176.03(17) . . . . ?
C22 C21 C19 C10 -68.8(2) . . . . ?
C22 C21 C19 C20 61.3(2) . . . . ?
C22 C23 C24 C25 0.4(3) . . . . ?
C14 C13 C18 C17 1.3(2) . . . . ?
C14 C13 C12 C11 -107.47(17) . . . . ?
C14 C15 C16 C17 1.2(3) . . . . ?
C33 C28 C29 C30 -0.4(2) . . . . ?
C33 C28 C27 N1 -2.8(2) . . . . ?
C29 C28 C33 C32 -0.6(2) . . . . ?
C29 C28 C27 N1 176.90(13) . . . . ?
C29 C30 C31 C32 -0.1(2) . . . . ?
C27 N1 C34 O1 2.8(2) . . . . ?
C27 N1 C34 C19 -176.48(13) . . . . ?
C27 N1 C26 C21 177.31(14) . . . . ?
C27 N1 C26 C25 -0.9(3) . . . . ?
C27 C28 C33 C32 179.10(15) . . . . ?
C27 C28 C29 C30 179.90(15) . . . . ?
C18 C13 C14 C15 -1.0(2) . . . . ?
C18 C13 C12 C11 67.3(2) . . . . ?
C15 C16 C17 C18 -0.9(3) . . . . ?
C12 C13 C14 C15 173.87(15) . . . . ?
C12 C13 C18 C17 -173.67(15) . . . . ?
C30 C31 C32 C33 -0.9(3) . . . . ?
